data_7230858
loop_
_publ_author_name
'Li, Guo-Bi'
'Yang, Qing-Yuan'
'Pan, Rong-Kai'
'Liu, Sheng-Gui'

_publ_section_title
;
 Diverse cobalt(ii) coordination polymers for water/ethanol separation and
 luminescence for water sensing applications
;
_journal_issue 27
_journal_name_full CrystEngComm
_journal_page_first 3891
_journal_paper_doi 10.1039/C8CE00709H
_journal_volume 20
_journal_year 2018
_chemical_formula_sum 'C99 H69 Cl15 Co2 N20 O18 S4'
_chemical_formula_weight 2604.59
_space_group_crystal_system monoclinic
_space_group_IT_number 14
_space_group_name_Hall '-P 2ybc'
_space_group_name_H-M_alt 'P 1 21/c 1'
_symmetry_space_group_name_Hall '-P 2ybc'
_symmetry_space_group_name_H-M 'P 1 21/c 1'
_atom_sites_solution_hydrogens mixed
_audit_creation_method SHELXL-2014/7
_audit_update_record
;
2018-03-30 deposited with the CCDC.
2018-06-11 downloaded from the CCDC.
;
_cell_angle_alpha 90
_cell_angle_beta 106.692(6)
_cell_angle_gamma 90
_cell_formula_units_Z 2
_cell_length_a 16.4090(8)
_cell_length_b 27.965(2)
_cell_length_c 12.6898(8)
_cell_measurement_reflns_used 8985
_cell_measurement_temperature 293(2)
_cell_measurement_theta_max 29.6982
_cell_measurement_theta_min 2.8246
_cell_volume 5577.7(6)
_computing_structure_refinement 'SHELXL-2014/7 (Sheldrick, 2014)'
_diffrn_ambient_temperature 293(2)
_diffrn_measured_fraction_theta_full 0.997
_diffrn_measured_fraction_theta_max 0.997
_diffrn_measurement_device_type bruker-CCD
_diffrn_radiation_type MoK\a
_diffrn_radiation_wavelength 0.71073
_diffrn_reflns_av_R_equivalents 0.0487
_diffrn_reflns_av_unetI/netI 0.0636
_diffrn_reflns_Laue_measured_fraction_full 0.997
_diffrn_reflns_Laue_measured_fraction_max 0.997
_diffrn_reflns_limit_h_max 19
_diffrn_reflns_limit_h_min -17
_diffrn_reflns_limit_k_max 33
_diffrn_reflns_limit_k_min -32
_diffrn_reflns_limit_l_max 15
_diffrn_reflns_limit_l_min -15
_diffrn_reflns_number 29156
_diffrn_reflns_point_group_measured_fraction_full 0.997
_diffrn_reflns_point_group_measured_fraction_max 0.997
_diffrn_reflns_theta_full 25.010
_diffrn_reflns_theta_max 25.010
_diffrn_reflns_theta_min 2.831
_exptl_absorpt_coefficient_mu 0.806
_exptl_crystal_colour yellow
_exptl_crystal_density_diffrn 1.551
_exptl_crystal_description block
_exptl_crystal_F_000 2640
_exptl_crystal_size_max 0.190
_exptl_crystal_size_mid 0.180
_exptl_crystal_size_min 0.170
_refine_diff_density_max 1.410
_refine_diff_density_min -1.049
_refine_diff_density_rms 0.136
_refine_ls_extinction_method none
_refine_ls_goodness_of_fit_ref 1.078
_refine_ls_hydrogen_treatment constr
_refine_ls_matrix_type full
_refine_ls_number_parameters 743
_refine_ls_number_reflns 9807
_refine_ls_number_restraints 78
_refine_ls_restrained_S_all 1.086
_refine_ls_R_factor_all 0.1693
_refine_ls_R_factor_gt 0.1352
_refine_ls_shift/su_max 0.010
_refine_ls_shift/su_mean 0.000
_refine_ls_structure_factor_coef Fsqd
_refine_ls_weighting_details 'w=1/[\s^2^(Fo^2^)+(0.0187P)^2^+91.0802P] where P=(Fo^2^+2Fc^2^)/3'
_refine_ls_weighting_scheme calc
_refine_ls_wR_factor_gt 0.2592
_refine_ls_wR_factor_ref 0.2735
_reflns_Friedel_coverage 0.000
_reflns_number_gt 6999
_reflns_number_total 9807
_reflns_threshold_expression 'I > 2\s(I)'
_cod_data_source_file c8ce00709h2.cif
_cod_data_source_block 1_CCDC2
_cod_depositor_comments 'Adding full bibliography for 7230856--7230858.cif.'
_cod_original_cell_volume 5577.8(6)
_cod_database_code 7230858
_shelx_shelxl_version_number 2014/7
_shelx_space_group_comment
;
The symmetry employed for this shelxl refinement is uniquely defined
by the following loop, which should always be used as a source of
symmetry information in preference to the above space-group names.
They are only intended as comments.
;
_shelx_estimated_absorpt_t_min 0.862
_shelx_estimated_absorpt_t_max 0.875

loop_
_space_group_symop_operation_xyz
'x, y, z'
'-x, y+1/2, -z+1/2'
'-x, -y, -z'
'x, -y-1/2, z-1/2'

loop_
_atom_site_label
_atom_site_type_symbol
_atom_site_fract_x
_atom_site_fract_y
_atom_site_fract_z
_atom_site_U_iso_or_equiv
_atom_site_adp_type
_atom_site_occupancy
_atom_site_site_symmetry_order
_atom_site_calc_flag
_atom_site_refinement_flags_posn
_atom_site_refinement_flags_adp
_atom_site_refinement_flags_occupancy
_atom_site_disorder_assembly
_atom_site_disorder_group
Co1 Co 0.26509(8) 0.39292(5) 0.46953(10) 0.0357(3) Uani 1 1 d . . . . .
Cl4 Cl 0.2159(2) 0.48199(14) 0.8890(3) 0.0771(10) Uani 1 1 d . . . . .
Cl6 Cl 0.0426(2) 0.51206(16) 0.7925(3) 0.0908(12) Uani 1 1 d . . . . .
Cl3 Cl 0.4453(2) 0.49632(15) 0.7760(3) 0.0897(12) Uani 1 1 d . . . . .
Cl5 Cl 0.0917(3) 0.41499(15) 0.7764(3) 0.0924(12) Uani 1 1 d . . . . .
Cl1 Cl 0.6176(3) 0.5200(2) 0.8949(6) 0.158(3) Uani 1 1 d . . . . .
Cl2 Cl 0.5863(4) 0.4341(2) 0.7791(4) 0.162(3) Uani 1 1 d . . . . .
O8 O 0.9820(4) 0.3078(3) 0.2418(6) 0.0501(19) Uani 1 1 d . . . . .
O6 O 0.6433(5) 0.3093(3) 0.3410(6) 0.054(2) Uani 1 1 d . . . . .
O7 O 0.8777(4) 0.4151(3) -0.0363(6) 0.0516(19) Uani 1 1 d . . . . .
N8 N 1.1996(5) 0.4134(3) 0.2994(6) 0.0348(18) Uani 1 1 d . . . . .
N1 N -0.6701(4) 0.3726(3) 0.6381(6) 0.0356(19) Uani 1 1 d . . . . .
O2 O -0.4767(4) 0.2424(3) 0.5780(6) 0.058(2) Uani 1 1 d . . . . .
O1 O -0.3583(5) 0.3236(3) 0.8962(6) 0.060(2) Uani 1 1 d . . . . .
N3 N -0.0645(5) 0.2915(3) 0.6229(6) 0.040(2) Uani 1 1 d . . . . .
O4 O -0.1422(5) 0.2494(3) 0.4718(6) 0.062(2) Uani 1 1 d . . . . .
N4 N 0.1397(5) 0.3852(3) 0.4963(6) 0.0367(19) Uani 1 1 d . . . . .
N10 N 0.2617(5) 0.3222(3) 0.4223(6) 0.0350(18) Uani 1 1 d . . . . .
O5 O 0.5401(5) 0.4127(4) 0.0577(6) 0.067(2) Uani 1 1 d . . . . .
N2 N -0.4387(5) 0.2851(3) 0.7397(6) 0.039(2) Uani 1 1 d . . . . .
N7 N 0.9493(5) 0.3618(3) 0.0965(6) 0.0382(19) Uani 1 1 d . . . . .
N9 N 0.2668(5) 0.4643(3) 0.5176(7) 0.043(2) Uani 1 1 d . . . . .
N5 N 0.3872(5) 0.4025(3) 0.4372(6) 0.040(2) Uani 1 1 d . . . . .
O3 O -0.0240(4) 0.3304(3) 0.7891(6) 0.062(2) Uani 1 1 d . . . . .
N6 N 0.5751(5) 0.3638(3) 0.2101(7) 0.046(2) Uani 1 1 d . . . . .
C22 C -0.6163(5) 0.3356(4) 0.6583(7) 0.037(2) Uani 1 1 d . . . . .
H22 H -0.6089 0.3188 0.5984 0.044 Uiso 1 1 calc R U . . .
C32 C 0.8440(5) 0.3486(3) 0.1812(7) 0.033(2) Uani 1 1 d . . . . .
C35 C 0.8135(6) 0.3799(4) 0.0965(7) 0.036(2) Uani 1 1 d . . . . .
C33 C 0.9333(6) 0.3358(4) 0.1823(8) 0.043(2) Uani 1 1 d . . . . .
C34 C 0.8807(6) 0.3892(4) 0.0396(8) 0.041(2) Uani 1 1 d . . . . .
C12 C -0.4258(6) 0.2648(4) 0.6446(7) 0.039(2) Uani 1 1 d . . . . .
C31 C 0.7964(6) 0.3312(3) 0.2468(7) 0.038(2) Uani 1 1 d . . . . .
H31 H 0.8178 0.3099 0.3042 0.046 Uiso 1 1 calc R U . . .
C27 C 0.4020(5) 0.3813(4) 0.3508(7) 0.037(2) Uani 1 1 d . . . . .
H27 H 0.3592 0.3630 0.3045 0.044 Uiso 1 1 calc R U . . .
C5 C 0.1165(6) 0.3457(4) 0.5389(7) 0.034(2) Uani 1 1 d . . . . .
H5 H 0.1575 0.3221 0.5643 0.041 Uiso 1 1 calc R U . . .
C30 C 0.7141(6) 0.3486(3) 0.2192(7) 0.036(2) Uani 1 1 d . . . . .
C29 C 0.6429(6) 0.3369(4) 0.2693(8) 0.041(2) Uani 1 1 d . . . . .
C8 C -0.1688(6) 0.3020(4) 0.7086(8) 0.042(2) Uani 1 1 d . . . . .
C41 C 1.0925(6) 0.3950(4) 0.1308(7) 0.037(2) Uani 1 1 d . . . . .
C3 C 0.0354(6) 0.3371(4) 0.5479(7) 0.035(2) Uani 1 1 d . . . . .
C15 C -0.2045(6) 0.2777(4) 0.6120(7) 0.040(2) Uani 1 1 d . . . . .
C14 C -0.2894(6) 0.2637(4) 0.5798(7) 0.040(2) Uani 1 1 d . . . . .
H14 H -0.3136 0.2471 0.5148 0.048 Uiso 1 1 calc R U . . .
C37 C 0.6814(6) 0.3801(4) 0.1342(7) 0.035(2) Uani 1 1 d . . . . .
C13 C -0.3350(6) 0.2762(4) 0.6517(7) 0.040(2) Uani 1 1 d . . . . .
C44 C 1.2113(6) 0.4543(4) 0.2582(8) 0.044(3) Uani 1 1 d . . . . .
H44 H 1.2527 0.4746 0.3008 0.052 Uiso 1 1 calc R U . . .
C16 C -0.1371(6) 0.2705(4) 0.5564(8) 0.042(2) Uani 1 1 d . . . . .
C18 C -0.5715(6) 0.3208(4) 0.7608(8) 0.039(2) Uani 1 1 d . . . . .
C10 C -0.2997(6) 0.3014(4) 0.7479(7) 0.040(2) Uani 1 1 d . . . . .
C39 C 1.0287(6) 0.3591(4) 0.0673(8) 0.041(2) Uani 1 1 d . . . . .
H39A H 1.0175 0.3650 -0.0109 0.049 Uiso 1 1 calc R U . . .
H39B H 1.0522 0.3272 0.0825 0.049 Uiso 1 1 calc R U . . .
C40 C 1.1421(5) 0.3836(4) 0.2370(7) 0.034(2) Uani 1 1 d . . . . .
H40 H 1.1346 0.3539 0.2657 0.041 Uiso 1 1 calc R U . . .
C11 C -0.3644(6) 0.3062(4) 0.8077(8) 0.042(3) Uani 1 1 d . . . . .
C6 C 0.0183(6) 0.2912(4) 0.5994(9) 0.044(3) Uani 1 1 d . . . . .
H6A H 0.0196 0.2649 0.5501 0.053 Uiso 1 1 calc R U . . .
H6B H 0.0630 0.2859 0.6673 0.053 Uiso 1 1 calc R U . . .
C17 C -0.5148(6) 0.2771(4) 0.7760(8) 0.043(3) Uani 1 1 d . . . . .
H17A H -0.4975 0.2682 0.8531 0.052 Uiso 1 1 calc R U . . .
H17B H -0.5470 0.2507 0.7347 0.052 Uiso 1 1 calc R U . . .
C1 C 0.0800(6) 0.4187(4) 0.4603(8) 0.046(3) Uani 1 1 d . . . . .
H1 H 0.0948 0.4468 0.4311 0.055 Uiso 1 1 calc R U . . .
C26 C 0.4808(6) 0.3856(4) 0.3270(7) 0.039(2) Uani 1 1 d . . . . .
C42 C 1.1055(6) 0.4390(4) 0.0899(8) 0.046(3) Uani 1 1 d . . . . .
H42 H 1.0738 0.4480 0.0195 0.055 Uiso 1 1 calc R U . . .
C36 C 0.7295(6) 0.3974(4) 0.0680(8) 0.041(2) Uani 1 1 d . . . . .
H36 H 0.7080 0.4185 0.0101 0.049 Uiso 1 1 calc R U . . .
C7 C -0.0772(6) 0.3113(4) 0.7187(8) 0.042(2) Uani 1 1 d . . . . .
C43 C 1.1654(7) 0.4696(4) 0.1535(8) 0.047(3) Uani 1 1 d . . . . .
H43 H 1.1749 0.4996 0.1274 0.056 Uiso 1 1 calc R U . . .
C38 C 0.5913(6) 0.3894(4) 0.1245(8) 0.046(3) Uani 1 1 d . . . . .
C0AA C -0.2156(6) 0.3141(4) 0.7794(8) 0.048(3) Uani 1 1 d . . . . .
H0AA H -0.1912 0.3301 0.8452 0.058 Uiso 1 1 calc R U . . .
C2 C -0.0240(6) 0.3720(4) 0.5094(8) 0.043(3) Uani 1 1 d . . . . .
H2 H -0.0793 0.3678 0.5134 0.052 Uiso 1 1 calc R U . . .
C23 C 0.4485(7) 0.4285(4) 0.5040(9) 0.053(3) Uani 1 1 d . . . . .
H23 H 0.4380 0.4437 0.5639 0.064 Uiso 1 1 calc R U . . .
C4 C -0.0026(6) 0.4134(4) 0.4646(9) 0.051(3) Uani 1 1 d . . . . .
H4 H -0.0429 0.4371 0.4379 0.061 Uiso 1 1 calc R U . . .
C25 C 0.5425(7) 0.4125(4) 0.3967(9) 0.052(3) Uani 1 1 d . . . . .
H25 H 0.5948 0.4164 0.3828 0.062 Uiso 1 1 calc R U . . .
C21 C -0.6798(6) 0.3963(4) 0.7250(8) 0.049(3) Uani 1 1 d . . . . .
H21 H -0.7165 0.4224 0.7135 0.059 Uiso 1 1 calc R U . . .
C19 C -0.5829(7) 0.3449(4) 0.8496(8) 0.052(3) Uani 1 1 d . . . . .
H19 H -0.5545 0.3353 0.9209 0.062 Uiso 1 1 calc R U . . .
C24 C 0.5283(7) 0.4337(5) 0.4865(10) 0.063(4) Uani 1 1 d . . . . .
H24 H 0.5709 0.4513 0.5352 0.076 Uiso 1 1 calc R U . . .
C28 C 0.4898(6) 0.3599(5) 0.2251(9) 0.054(3) Uani 1 1 d . . . . .
H28A H 0.4764 0.3263 0.2300 0.064 Uiso 1 1 calc R U . . .
H28B H 0.4486 0.3730 0.1607 0.064 Uiso 1 1 calc R U . . .
C20 C -0.6369(8) 0.3833(5) 0.8315(9) 0.063(3) Uani 1 1 d . . . . .
H20 H -0.6447 0.4005 0.8906 0.076 Uiso 1 1 calc R U . . .
C48 C 0.1241(8) 0.4734(5) 0.7782(11) 0.068(4) Uani 1 1 d . . . . .
H48 H 0.1371 0.4807 0.7092 0.082 Uiso 1 1 calc R U . . .
C47 C 0.5467(8) 0.4739(5) 0.8500(11) 0.075(4) Uani 1 1 d . . . . .
H47 H 0.5400 0.4576 0.9153 0.090 Uiso 1 1 calc R U . . .
Cl9 Cl 0.2760(7) 0.1383(5) 0.5479(9) 0.152(4) Uani 0.5 1 d D U P A 2
Cl7 Cl 0.2622(8) 0.2267(5) 0.6386(10) 0.162(5) Uani 0.5 1 d D U P A 2
Cl8 Cl 0.1514(9) 0.2034(6) 0.4281(11) 0.197(6) Uani 0.5 1 d D U P A 2
C49 C 0.2506(17) 0.1956(8) 0.5208(19) 0.133(12) Uani 0.5 1 d D U P A 2
H49 H 0.2920 0.2087 0.4862 0.160 Uiso 0.5 1 calc R U P A 2
S2A S 0.2297(8) 0.2274(4) 0.3404(10) 0.128(3) Uani 0.5 1 d . U P B 1
S2 S 0.2604(8) 0.2514(4) 0.2677(11) 0.128(3) Uani 0.5 1 d . U P C 2
C46 C 0.2616(15) 0.2940(10) 0.360(2) 0.045(6) Uani 0.5 1 d . U P C 2
C46A C 0.2444(16) 0.2838(10) 0.394(2) 0.049(7) Uani 0.5 1 d . U P B 1
S1 S 0.2396(2) 0.54593(12) 0.6302(3) 0.0631(9) Uani 1 1 d . . . . .
C45 C 0.2546(6) 0.4996(4) 0.5589(9) 0.047(3) Uani 1 1 d . . . . .
O9 O 0.2126(10) 0.6041(7) 0.4352(17) 0.195(7) Uani 1 1 d . U . . .
H9 H 0.2387 0.5866 0.5014 0.292 Uiso 1 1 d R U . . .
C50 C 0.1816(17) 0.5782(8) 0.3353(18) 0.170(11) Uani 1 1 d . . . . .
H50A H 0.1419 0.5977 0.2823 0.254 Uiso 1 1 calc R U . . .
H50B H 0.1537 0.5496 0.3486 0.254 Uiso 1 1 calc R U . . .
H50C H 0.2283 0.5699 0.3074 0.254 Uiso 1 1 calc R U . . .

loop_
_atom_site_aniso_label
_atom_site_aniso_U_11
_atom_site_aniso_U_22
_atom_site_aniso_U_33
_atom_site_aniso_U_23
_atom_site_aniso_U_13
_atom_site_aniso_U_12
Co1 0.0260(6) 0.0539(9) 0.0277(6) 0.0042(6) 0.0086(5) 0.0062(6)
Cl4 0.073(2) 0.087(3) 0.071(2) -0.0106(19) 0.0209(18) -0.0093(19)
Cl6 0.075(2) 0.115(3) 0.083(3) 0.002(2) 0.024(2) 0.027(2)
Cl3 0.073(2) 0.097(3) 0.082(3) -0.003(2) -0.0045(19) -0.014(2)
Cl5 0.109(3) 0.087(3) 0.084(3) -0.029(2) 0.032(2) -0.025(2)
Cl1 0.059(3) 0.135(5) 0.245(7) -0.041(5) -0.012(3) -0.002(3)
Cl2 0.196(6) 0.156(5) 0.096(4) -0.028(3) -0.016(4) 0.095(5)
O8 0.044(4) 0.061(5) 0.047(4) 0.011(4) 0.015(3) 0.009(4)
O6 0.059(5) 0.064(5) 0.050(4) 0.007(4) 0.032(4) -0.013(4)
O7 0.045(4) 0.080(6) 0.036(4) 0.012(4) 0.021(3) 0.000(4)
N8 0.036(4) 0.042(5) 0.028(4) 0.004(4) 0.012(3) -0.001(4)
N1 0.021(4) 0.056(5) 0.031(4) 0.002(4) 0.011(3) 0.005(4)
O2 0.039(4) 0.095(7) 0.041(4) -0.006(4) 0.014(3) -0.016(4)
O1 0.045(4) 0.103(7) 0.034(4) -0.007(4) 0.015(3) 0.006(4)
N3 0.034(4) 0.055(6) 0.035(4) 0.012(4) 0.018(4) 0.000(4)
O4 0.062(5) 0.090(6) 0.048(5) -0.012(4) 0.036(4) -0.011(4)
N4 0.031(4) 0.051(5) 0.031(4) 0.003(4) 0.015(3) 0.014(4)
N10 0.032(4) 0.040(5) 0.032(4) 0.002(4) 0.007(3) 0.008(4)
O5 0.042(4) 0.116(8) 0.045(5) 0.017(5) 0.014(4) 0.007(5)
N2 0.026(4) 0.058(6) 0.032(4) 0.011(4) 0.006(3) 0.012(4)
N7 0.029(4) 0.056(6) 0.032(4) 0.000(4) 0.013(3) -0.001(4)
N9 0.034(4) 0.061(6) 0.034(4) 0.001(4) 0.008(4) 0.004(4)
N5 0.025(4) 0.060(6) 0.033(4) -0.003(4) 0.006(3) -0.001(4)
O3 0.028(4) 0.100(7) 0.054(5) -0.012(5) 0.007(4) -0.007(4)
N6 0.046(5) 0.059(6) 0.040(5) -0.007(4) 0.024(4) -0.013(4)
C22 0.028(5) 0.056(7) 0.031(5) 0.003(5) 0.014(4) 0.004(4)
C32 0.031(5) 0.040(6) 0.027(5) -0.010(4) 0.007(4) -0.012(4)
C35 0.034(5) 0.053(6) 0.023(4) -0.005(4) 0.009(4) -0.012(4)
C33 0.033(5) 0.053(7) 0.042(6) -0.006(5) 0.009(5) -0.004(5)
C34 0.035(5) 0.058(7) 0.029(5) -0.004(5) 0.009(4) -0.013(5)
C12 0.037(5) 0.055(7) 0.024(5) 0.009(5) 0.007(4) 0.008(5)
C31 0.051(6) 0.037(6) 0.028(5) 0.002(4) 0.015(4) -0.004(5)
C27 0.024(4) 0.053(6) 0.032(5) -0.003(4) 0.006(4) -0.005(4)
C5 0.033(5) 0.048(6) 0.023(5) 0.005(4) 0.009(4) 0.012(4)
C30 0.043(5) 0.039(6) 0.031(5) -0.005(4) 0.017(4) -0.016(4)
C29 0.044(6) 0.038(6) 0.043(6) -0.009(5) 0.015(5) -0.015(5)
C8 0.036(5) 0.059(7) 0.030(5) 0.004(5) 0.006(4) 0.002(5)
C41 0.029(5) 0.059(7) 0.028(5) 0.006(5) 0.014(4) 0.010(5)
C3 0.029(5) 0.048(6) 0.031(5) -0.001(4) 0.013(4) 0.006(4)
C15 0.043(5) 0.061(7) 0.019(5) 0.010(4) 0.015(4) 0.008(5)
C14 0.035(5) 0.064(7) 0.020(5) -0.001(4) 0.004(4) -0.001(5)
C37 0.037(5) 0.045(6) 0.028(5) -0.004(4) 0.016(4) -0.007(4)
C13 0.037(5) 0.057(7) 0.025(5) 0.007(5) 0.008(4) 0.004(5)
C44 0.029(5) 0.059(7) 0.041(6) -0.008(5) 0.007(4) 0.000(5)
C16 0.038(6) 0.049(7) 0.039(6) 0.011(5) 0.011(5) 0.005(5)
C18 0.033(5) 0.055(7) 0.032(5) 0.008(5) 0.011(4) 0.001(5)
C10 0.031(5) 0.063(7) 0.025(5) 0.002(5) 0.008(4) 0.001(5)
C39 0.032(5) 0.063(7) 0.029(5) 0.000(5) 0.012(4) 0.005(5)
C40 0.028(5) 0.049(6) 0.032(5) 0.003(4) 0.017(4) 0.003(4)
C11 0.039(5) 0.061(7) 0.031(5) 0.015(5) 0.016(4) 0.012(5)
C6 0.033(5) 0.050(7) 0.056(7) 0.010(5) 0.022(5) 0.007(5)
C17 0.036(5) 0.061(7) 0.035(5) 0.013(5) 0.013(4) 0.002(5)
C1 0.042(6) 0.058(7) 0.042(6) 0.017(5) 0.018(5) 0.013(5)
C26 0.038(5) 0.049(6) 0.031(5) 0.004(5) 0.012(4) -0.012(5)
C42 0.035(5) 0.071(8) 0.034(5) 0.011(5) 0.013(4) 0.008(5)
C36 0.037(5) 0.055(7) 0.032(5) 0.010(5) 0.012(4) 0.000(5)
C7 0.033(5) 0.059(7) 0.033(5) 0.003(5) 0.008(4) -0.004(5)
C43 0.050(6) 0.056(7) 0.036(6) 0.016(5) 0.015(5) -0.005(5)
C38 0.040(6) 0.070(8) 0.033(5) 0.004(5) 0.016(5) -0.005(5)
C0AA 0.040(6) 0.072(8) 0.029(5) -0.007(5) 0.004(4) -0.003(5)
C2 0.025(5) 0.069(8) 0.038(5) 0.010(5) 0.012(4) 0.009(5)
C23 0.048(6) 0.074(8) 0.046(6) -0.016(6) 0.026(5) -0.009(6)
C4 0.026(5) 0.069(8) 0.058(7) 0.021(6) 0.014(5) 0.026(5)
C25 0.039(6) 0.073(8) 0.050(6) -0.012(6) 0.023(5) -0.012(5)
C21 0.047(6) 0.059(7) 0.043(6) 0.003(5) 0.014(5) 0.027(5)
C19 0.058(7) 0.071(8) 0.022(5) 0.005(5) 0.005(5) 0.020(6)
C24 0.045(6) 0.092(10) 0.056(7) -0.028(7) 0.019(6) -0.037(6)
C28 0.035(5) 0.084(9) 0.047(6) -0.017(6) 0.022(5) -0.024(6)
C20 0.072(8) 0.084(10) 0.034(6) -0.007(6) 0.015(6) 0.025(7)
C48 0.061(8) 0.086(10) 0.059(8) 0.002(7) 0.020(6) 0.013(7)
C47 0.065(8) 0.089(11) 0.063(8) 0.007(8) 0.004(7) -0.007(8)
Cl9 0.135(8) 0.223(12) 0.114(7) 0.009(8) 0.062(7) 0.003(8)
Cl7 0.167(8) 0.176(8) 0.141(8) 0.013(7) 0.040(6) -0.025(7)
Cl8 0.152(10) 0.270(15) 0.135(9) -0.026(10) -0.013(8) 0.025(10)
C49 0.135(14) 0.137(14) 0.129(14) -0.007(9) 0.040(9) -0.002(9)
S2A 0.135(6) 0.105(6) 0.127(6) -0.046(5) 0.010(5) 0.011(4)
S2 0.135(6) 0.105(6) 0.127(6) -0.046(5) 0.010(5) 0.011(4)
C46 0.039(9) 0.048(10) 0.047(10) 0.004(8) 0.011(8) 0.005(8)
C46A 0.043(10) 0.053(11) 0.046(10) 0.009(8) 0.006(8) 0.005(8)
S1 0.0545(18) 0.069(2) 0.073(2) -0.0216(17) 0.0306(16) -0.0101(16)
C45 0.023(5) 0.066(8) 0.049(6) -0.012(6) 0.007(4) -0.002(5)
O9 0.136(11) 0.232(15) 0.236(14) -0.140(12) 0.087(11) -0.042(10)
C50 0.27(3) 0.117(18) 0.130(19) 0.042(16) 0.07(2) 0.07(2)

loop_
_atom_type_symbol
_atom_type_description
_atom_type_scat_dispersion_real
_atom_type_scat_dispersion_imag
_atom_type_scat_source
C C 0.0033 0.0016 'International Tables Vol C Tables 4.2.6.8 and 6.1.1.4'
H H 0.0000 0.0000 'International Tables Vol C Tables 4.2.6.8 and 6.1.1.4'
N N 0.0061 0.0033 'International Tables Vol C Tables 4.2.6.8 and 6.1.1.4'
O O 0.0106 0.0060 'International Tables Vol C Tables 4.2.6.8 and 6.1.1.4'
S S 0.1246 0.1234 'International Tables Vol C Tables 4.2.6.8 and 6.1.1.4'
Co Co 0.3494 0.9721 'International Tables Vol C Tables 4.2.6.8 and 6.1.1.4'
Cl Cl 0.1484 0.1585 'International Tables Vol C Tables 4.2.6.8 and 6.1.1.4'

loop_
_geom_angle_atom_site_label_1
_geom_angle_atom_site_label_2
_geom_angle_atom_site_label_3
_geom_angle
_geom_angle_site_symmetry_1
_geom_angle_site_symmetry_3
N10 Co1 N9 179.2(3) . .
N10 Co1 N1 90.0(3) . 1_655
N9 Co1 N1 90.0(3) . 1_655
N10 Co1 N5 90.7(3) . .
N9 Co1 N5 90.1(3) . .
N1 Co1 N5 90.1(3) 1_655 .
N10 Co1 N4 90.1(3) . .
N9 Co1 N4 89.1(3) . .
N1 Co1 N4 92.1(3) 1_655 .
N5 Co1 N4 177.7(3) . .
N10 Co1 N8 90.0(3) . 1_455
N9 Co1 N8 90.0(3) . 1_455
N1 Co1 N8 180.0(4) 1_655 1_455
N5 Co1 N8 90.0(3) . 1_455
N4 Co1 N8 87.8(3) . 1_455
C44 N8 C40 118.2(8) . .
C44 N8 Co1 122.7(7) . 1_655
C40 N8 Co1 119.0(6) . 1_655
C21 N1 C22 117.0(8) . .
C21 N1 Co1 122.9(6) . 1_455
C22 N1 Co1 120.0(6) . 1_455
C16 N3 C7 112.4(8) . .
C16 N3 C6 124.0(9) . .
C7 N3 C6 123.5(8) . .
C5 N4 C1 116.9(8) . .
C5 N4 Co1 122.4(6) . .
C1 N4 Co1 120.3(7) . .
C46 N10 Co1 151.3(16) . .
C46A N10 Co1 167.5(15) . .
C12 N2 C11 112.3(8) . .
C12 N2 C17 124.1(8) . .
C11 N2 C17 122.5(8) . .
C34 N7 C33 112.9(8) . .
C34 N7 C39 123.4(8) . .
C33 N7 C39 123.7(8) . .
C45 N9 Co1 162.9(9) . .
C27 N5 C23 119.0(8) . .
C27 N5 Co1 119.8(6) . .
C23 N5 Co1 121.2(7) . .
C29 N6 C38 113.8(8) . .
C29 N6 C28 122.7(9) . .
C38 N6 C28 122.8(9) . .
N1 C22 C18 124.3(9) . .
N1 C22 H22 117.8 . .
C18 C22 H22 117.8 . .
C35 C32 C31 123.8(9) . .
C35 C32 C33 107.2(8) . .
C31 C32 C33 128.9(9) . .
C32 C35 C36 122.4(8) . .
C32 C35 C34 109.5(8) . .
C36 C35 C34 128.0(9) . .
O8 C33 N7 125.7(9) . .
O8 C33 C32 128.6(9) . .
N7 C33 C32 105.7(8) . .
O7 C34 N7 126.6(9) . .
O7 C34 C35 128.6(9) . .
N7 C34 C35 104.7(8) . .
O2 C12 N2 125.3(9) . .
O2 C12 C13 129.8(9) . .
N2 C12 C13 104.8(8) . .
C30 C31 C32 113.8(9) . .
C30 C31 H31 123.1 . .
C32 C31 H31 123.1 . .
N5 C27 C26 122.2(8) . .
N5 C27 H27 118.9 . .
C26 C27 H27 118.9 . .
N4 C5 C3 124.6(9) . .
N4 C5 H5 117.7 . .
C3 C5 H5 117.7 . .
C37 C30 C31 123.8(8) . .
C37 C30 C29 107.0(9) . .
C31 C30 C29 129.2(9) . .
O6 C29 N6 126.7(10) . .
O6 C29 C30 128.5(10) . .
N6 C29 C30 104.7(9) . .
C15 C8 C0AA 121.8(9) . .
C15 C8 C7 108.8(9) . .
C0AA C8 C7 129.4(9) . .
C42 C41 C40 117.2(9) . .
C42 C41 C39 123.6(9) . .
C40 C41 C39 119.2(9) . .
C2 C3 C5 116.8(9) . .
C2 C3 C6 124.2(8) . .
C5 C3 C6 119.1(8) . .
C8 C15 C14 122.4(9) . .
C8 C15 C16 107.8(9) . .
C14 C15 C16 129.8(9) . .
C13 C14 C15 114.9(9) . .
C13 C14 H14 122.6 . .
C15 C14 H14 122.6 . .
C30 C37 C36 122.3(9) . .
C30 C37 C38 109.6(8) . .
C36 C37 C38 128.1(9) . .
C14 C13 C10 122.9(9) . .
C14 C13 C12 128.6(9) . .
C10 C13 C12 108.5(8) . .
N8 C44 C43 123.7(10) . .
N8 C44 H44 118.2 . .
C43 C44 H44 118.2 . .
O4 C16 N3 125.5(9) . .
O4 C16 C15 128.2(10) . .
N3 C16 C15 106.3(9) . .
C22 C18 C19 118.2(10) . .
C22 C18 C17 120.6(9) . .
C19 C18 C17 121.1(9) . .
C0AA C10 C13 121.4(9) . .
C0AA C10 C11 129.7(9) . .
C13 C10 C11 108.7(9) . .
N7 C39 C41 111.4(8) . .
N7 C39 H39A 109.4 . .
C41 C39 H39A 109.4 . .
N7 C39 H39B 109.4 . .
C41 C39 H39B 109.4 . .
H39A C39 H39B 108.0 . .
N8 C40 C41 123.2(9) . .
N8 C40 H40 118.4 . .
C41 C40 H40 118.4 . .
O1 C11 N2 124.7(9) . .
O1 C11 C10 129.7(10) . .
N2 C11 C10 105.6(8) . .
N3 C6 C3 112.5(8) . .
N3 C6 H6A 109.1 . .
C3 C6 H6A 109.1 . .
N3 C6 H6B 109.1 . .
C3 C6 H6B 109.1 . .
H6A C6 H6B 107.8 . .
N2 C17 C18 112.6(8) . .
N2 C17 H17A 109.1 . .
C18 C17 H17A 109.1 . .
N2 C17 H17B 109.1 . .
C18 C17 H17B 109.1 . .
H17A C17 H17B 107.8 . .
N4 C1 C4 122.7(10) . .
N4 C1 H1 118.6 . .
C4 C1 H1 118.6 . .
C25 C26 C27 117.6(9) . .
C25 C26 C28 125.2(9) . .
C27 C26 C28 117.3(8) . .
C41 C42 C43 119.8(9) . .
C41 C42 H42 120.1 . .
C43 C42 H42 120.1 . .
C37 C36 C35 114.0(9) . .
C37 C36 H36 123.0 . .
C35 C36 H36 123.0 . .
O3 C7 N3 124.9(9) . .
O3 C7 C8 130.5(10) . .
N3 C7 C8 104.6(8) . .
C42 C43 C44 117.9(10) . .
C42 C43 H43 121.1 . .
C44 C43 H43 121.1 . .
O5 C38 N6 125.6(9) . .
O5 C38 C37 129.6(9) . .
N6 C38 C37 104.8(9) . .
C10 C0AA C8 116.7(9) . .
C10 C0AA H0AA 121.7 . .
C8 C0AA H0AA 121.7 . .
C3 C2 C4 120.5(9) . .
C3 C2 H2 119.8 . .
C4 C2 H2 119.8 . .
N5 C23 C24 121.9(10) . .
N5 C23 H23 119.1 . .
C24 C23 H23 119.1 . .
C2 C4 C1 118.5(9) . .
C2 C4 H4 120.8 . .
C1 C4 H4 120.8 . .
C24 C25 C26 120.6(10) . .
C24 C25 H25 119.7 . .
C26 C25 H25 119.7 . .
N1 C21 C20 122.0(10) . .
N1 C21 H21 119.0 . .
C20 C21 H21 119.0 . .
C20 C19 C18 118.8(9) . .
C20 C19 H19 120.6 . .
C18 C19 H19 120.6 . .
C25 C24 C23 118.8(10) . .
C25 C24 H24 120.6 . .
C23 C24 H24 120.6 . .
N6 C28 C26 113.7(8) . .
N6 C28 H28A 108.8 . .
C26 C28 H28A 108.8 . .
N6 C28 H28B 108.8 . .
C26 C28 H28B 108.8 . .
H28A C28 H28B 107.7 . .
C19 C20 C21 119.6(10) . .
C19 C20 H20 120.2 . .
C21 C20 H20 120.2 . .
Cl5 C48 Cl4 109.4(7) . .
Cl5 C48 Cl6 110.0(7) . .
Cl4 C48 Cl6 109.6(7) . .
Cl5 C48 H48 109.3 . .
Cl4 C48 H48 109.3 . .
Cl6 C48 H48 109.3 . .
Cl2 C47 Cl1 110.2(8) . .
Cl2 C47 Cl3 113.6(8) . .
Cl1 C47 Cl3 110.7(8) . .
Cl2 C47 H47 107.4 . .
Cl1 C47 H47 107.4 . .
Cl3 C47 H47 107.4 . .
C49 Cl7 S2 167.2(15) . 4_566
Cl9 C49 Cl7 110.7(14) . .
Cl9 C49 Cl8 113.2(15) . .
Cl7 C49 Cl8 112.5(14) . .
Cl9 C49 H49 106.7 . .
Cl7 C49 H49 106.7 . .
Cl8 C49 H49 106.7 . .
C46 S2 Cl7 113.9(13) . 4_565
N10 C46 S2 179(3) . .
N10 C46A S2A 171(3) . .
N9 C45 S1 173.5(11) . .
C50 O9 H9 118.5 . .
O9 C50 H50A 109.5 . .
O9 C50 H50B 109.5 . .
H50A C50 H50B 109.5 . .
O9 C50 H50C 109.5 . .
H50A C50 H50C 109.5 . .
H50B C50 H50C 109.5 . .

loop_
_geom_bond_atom_site_label_1
_geom_bond_atom_site_label_2
_geom_bond_distance
_geom_bond_site_symmetry_2
Co1 N10 2.063(9) .
Co1 N9 2.086(10) .
Co1 N1 2.173(7) 1_655
Co1 N5 2.174(7) .
Co1 N4 2.190(7) .
Co1 N8 2.193(7) 1_455
Cl4 C48 1.757(13) .
Cl6 C48 1.769(13) .
Cl3 C47 1.773(13) .
Cl5 C48 1.717(14) .
Cl1 C47 1.720(14) .
Cl2 C47 1.676(15) .
O8 C33 1.214(12) .
O6 C29 1.191(12) .
O7 C34 1.196(11) .
N8 C44 1.295(13) .
N8 C40 1.334(12) .
N8 Co1 2.193(7) 1_655
N1 C21 1.334(12) .
N1 C22 1.338(12) .
N1 Co1 2.173(7) 1_455
O2 C12 1.183(12) .
O1 C11 1.201(12) .
N3 C16 1.377(13) .
N3 C7 1.405(12) .
N3 C6 1.472(11) .
O4 C16 1.207(12) .
N4 C5 1.332(12) .
N4 C1 1.339(12) .
N10 C46 1.11(3) .
N10 C46A 1.14(3) .
O5 C38 1.200(12) .
N2 C12 1.403(12) .
N2 C11 1.406(13) .
N2 C17 1.468(12) .
N7 C34 1.381(13) .
N7 C33 1.395(13) .
N7 C39 1.455(11) .
N9 C45 1.161(13) .
N5 C27 1.329(12) .
N5 C23 1.331(13) .
O3 C7 1.182(12) .
N6 C29 1.374(13) .
N6 C38 1.388(13) .
N6 C28 1.470(12) .
C22 C18 1.361(13) .
C22 H22 0.9300 .
C32 C35 1.365(13) .
C32 C31 1.383(12) .
C32 C33 1.505(13) .
C35 C36 1.407(13) .
C35 C34 1.504(12) .
C12 C13 1.501(13) .
C31 C30 1.381(13) .
C31 H31 0.9300 .
C27 C26 1.415(12) .
C27 H27 0.9300 .
C5 C3 1.388(12) .
C5 H5 0.9300 .
C30 C37 1.376(13) .
C30 C29 1.517(13) .
C8 C15 1.375(14) .
C8 C0AA 1.381(14) .
C8 C7 1.495(13) .
C41 C42 1.375(14) .
C41 C40 1.396(12) .
C41 C39 1.507(14) .
C3 C2 1.366(13) .
C3 C6 1.504(14) .
C15 C14 1.392(13) .
C15 C16 1.487(13) .
C14 C13 1.380(13) .
C14 H14 0.9300 .
C37 C36 1.394(12) .
C37 C38 1.473(13) .
C13 C10 1.384(13) .
C44 C43 1.393(14) .
C44 H44 0.9300 .
C18 C19 1.370(14) .
C18 C17 1.515(14) .
C10 C0AA 1.369(13) .
C10 C11 1.479(13) .
C39 H39A 0.9700 .
C39 H39B 0.9700 .
C40 H40 0.9300 .
C6 H6A 0.9700 .
C6 H6B 0.9700 .
C17 H17A 0.9700 .
C17 H17B 0.9700 .
C1 C4 1.381(13) .
C1 H1 0.9300 .
C26 C25 1.363(14) .
C26 C28 1.524(13) .
C42 C43 1.377(15) .
C42 H42 0.9300 .
C36 H36 0.9300 .
C43 H43 0.9300 .
C0AA H0AA 0.9300 .
C2 C4 1.377(15) .
C2 H2 0.9300 .
C23 C24 1.395(14) .
C23 H23 0.9300 .
C4 H4 0.9300 .
C25 C24 1.363(15) .
C25 H25 0.9300 .
C21 C20 1.381(14) .
C21 H21 0.9300 .
C19 C20 1.369(15) .
C19 H19 0.9300 .
C24 H24 0.9300 .
C28 H28A 0.9700 .
C28 H28B 0.9700 .
C20 H20 0.9300 .
C48 H48 0.9800 .
C47 H47 0.9800 .
Cl9 C49 1.666(18) .
Cl7 C49 1.692(18) .
Cl7 S2 1.758(18) 4_566
Cl8 C49 1.726(18) .
C49 H49 0.9800 .
S2A C46A 1.71(3) .
S2 C46 1.67(3) .
S2 Cl7 1.758(18) 4_565
S1 C45 1.638(12) .
O9 C50 1.42(2) .
O9 H9 0.9601 .
C50 H50A 0.9600 .
C50 H50B 0.9600 .
C50 H50C 0.9600 .
